data_2022634
loop_
_publ_author_name
'Jones, Roderick C.'
'Twamley, Brendan'

_publ_section_title
;
 Structure of 2-chloro-N-(p-tolyl)propanamide
;
_journal_coden_ASTM ACSECI
_journal_coeditor_code DS2252
_journal_issue 11
_journal_name_full
;
 Acta Crystallographica, Section E: Crystallographic Communications
;
_journal_page_first 1584
_journal_page_last 1588
_journal_paper_doi 10.1107/s2056989018013889
_journal_volume 74
_journal_year 2018
_chemical_formula_moiety 'C10 H12 Cl N O'
_chemical_formula_sum 'C10 H12 Cl N O'
_chemical_formula_weight 197.66
_space_group_crystal_system orthorhombic
_space_group_IT_number 61
_space_group_name_Hall '-P 2ac 2ab'
_space_group_name_H-M_alt 'P b c a'
_atom_sites_solution_hydrogens mixed
_atom_sites_solution_primary dual
_audit_creation_date 2017-05-26
_audit_creation_method
;
Olex2 1.2
(compiled 2017.03.28 svn.r3405 for OlexSys, GUI svn.r5337)
;
_cell_angle_alpha 90
_cell_angle_beta 90
_cell_angle_gamma 90
_cell_formula_units_Z 8
_cell_length_a 9.5053(6)
_cell_length_b 9.6793(5)
_cell_length_c 21.8380(13)
_cell_measurement_reflns_used 6677
_cell_measurement_temperature 100(2)
_cell_measurement_theta_max 26.47
_cell_measurement_theta_min 2.84
_cell_volume 2009.2(2)
_computing_cell_refinement
;
SAINT (Bruker, 2015)
;
_computing_data_collection
;
APEX3 (Bruker, 2016)
;
_computing_data_reduction
;
SAINT (Bruker, 2015)
;
_computing_molecular_graphics
;
<i>OLEX2</i> (Dolomanov <i>et al.</i>,  2009)
;
_computing_publication_material
;
<i>OLEX2</i> (Dolomanov <i>et al.</i>,  2009)
;
_computing_structure_refinement
;
SHELXL (Sheldrick, 2015b)
;
_computing_structure_solution
;
SHELXT (Sheldrick, 2015a)
;
_diffrn_ambient_temperature 100(2)
_diffrn_detector 'CMOS area detector'
_diffrn_detector_area_resol_mean 5.12
_diffrn_detector_type 'Bruker PHOTON 50'
_diffrn_measured_fraction_theta_full 0.998
_diffrn_measured_fraction_theta_max 0.998
_diffrn_measurement_device 'three-circle diffractometer'
_diffrn_measurement_device_type 'Bruker D8 Quest ECO'
_diffrn_measurement_method '\w and \f scans'
_diffrn_radiation_collimation '0.5 mm double-pinhole'
_diffrn_radiation_detector 'Bruker PHOTON 50'
_diffrn_radiation_monochromator graphite
_diffrn_radiation_probe x-ray
_diffrn_radiation_type MoK\a
_diffrn_radiation_wavelength 0.71073
_diffrn_reflns_av_R_equivalents 0.0513
_diffrn_reflns_av_unetI/netI 0.0241
_diffrn_reflns_Laue_measured_fraction_full 0.998
_diffrn_reflns_Laue_measured_fraction_max 0.998
_diffrn_reflns_limit_h_max 9
_diffrn_reflns_limit_h_min -11
_diffrn_reflns_limit_k_max 12
_diffrn_reflns_limit_k_min -12
_diffrn_reflns_limit_l_max 27
_diffrn_reflns_limit_l_min -26
_diffrn_reflns_number 19741
_diffrn_reflns_point_group_measured_fraction_full 0.998
_diffrn_reflns_point_group_measured_fraction_max 0.998
_diffrn_reflns_theta_full 25.242
_diffrn_reflns_theta_max 26.467
_diffrn_reflns_theta_min 3.536
_diffrn_source 'sealed X-ray tube'
_diffrn_source_target Mo
_diffrn_source_type 'Siemens, KFF Mo 2K -90 C'
_diffrn_standards_number 0
_exptl_absorpt_coefficient_mu 0.339
_exptl_absorpt_correction_T_max 0.7454
_exptl_absorpt_correction_T_min 0.7015
_exptl_absorpt_correction_type multi-scan
_exptl_absorpt_process_details
;
(SADABS; Bruker, 2016)
;
_exptl_crystal_colour 'clear colourless'
_exptl_crystal_colour_lustre clear
_exptl_crystal_colour_primary colourless
_exptl_crystal_density_diffrn 1.307
_exptl_crystal_density_method 'not measured'
_exptl_crystal_description fragment
_exptl_crystal_F_000 832
_exptl_crystal_size_max 0.25
_exptl_crystal_size_mid 0.11
_exptl_crystal_size_min 0.1
_refine_diff_density_max 0.302
_refine_diff_density_min -0.308
_refine_diff_density_rms 0.050
_refine_ls_extinction_coef .
_refine_ls_extinction_method none
_refine_ls_goodness_of_fit_ref 1.095
_refine_ls_hydrogen_treatment mixed
_refine_ls_matrix_type full
_refine_ls_number_parameters 138
_refine_ls_number_reflns 2061
_refine_ls_number_restraints 2
_refine_ls_restrained_S_all 1.095
_refine_ls_R_factor_all 0.0517
_refine_ls_R_factor_gt 0.0371
_refine_ls_shift/su_max 0.000
_refine_ls_shift/su_mean 0.000
_refine_ls_structure_factor_coef Fsqd
_refine_ls_weighting_details 'w=1/[\s^2^(Fo^2^)+(0.0322P)^2^+1.4949P] where P=(Fo^2^+2Fc^2^)/3'
_refine_ls_weighting_scheme calc
_refine_ls_wR_factor_gt 0.0821
_refine_ls_wR_factor_ref 0.0889
_reflns_Friedel_coverage 0.000
_reflns_Friedel_fraction_full .
_reflns_Friedel_fraction_max .
_reflns_number_gt 1668
_reflns_number_total 2061
_reflns_threshold_expression 'I > 2\s(I)'
_cod_data_source_file ds2252sup1_1b.cif
_cod_data_source_block 1b
_cod_database_code 2022634
_publcif_datablock.id {aca8bb5f-3694-4817-9520-5a8102d25299}

_shelx_shelxl_version_number 2014/7
_shelx_space_group_comment
;
The symmetry employed for this shelxl refinement is uniquely defined
by the following loop, which should always be used as a source of
symmetry information in preference to the above space-group names.
They are only intended as comments.
;
_shelx_estimated_absorpt_t_max 0.967
_shelx_estimated_absorpt_t_min 0.914
_exptl_absorpt_special_details
;
SADABS (Bruker, 2016a) was used for absorption correction. wR2(int) was 0.0755
 before and 0.0598 after correction. The Ratio of minimum to maximum
 transmission is 0.9411. The \l/2 correction factor is 0.00150.
;
_olex2_refinement_description
;
1. Fixed Uiso
 At 1.2 times of:
  All C(H) groups, All C(H,H) groups
 At 1.5 times of:
  All C(H,H,H) groups
2. Restrained distances
 C11-C12A = C12-C11
 1.53 with sigma of 0.01
3. Uiso/Uaniso restraints and constraints
Uanis(C12A) = Uanis(C12)
4. Others
 Sof(Cl1A)=Sof(H11A)=Sof(C12A)=Sof(H12A)=Sof(H12B)=Sof(H12C)=1-FVAR(1)
 Sof(Cl1)=Sof(H11)=Sof(C12)=Sof(H12D)=Sof(H12E)=Sof(H12F)=FVAR(1)
5.a Ternary CH refined with riding coordinates:
 C11(H11), C11(H11A)
5.b Aromatic/amide H refined with riding coordinates:
 C1(H1), C2(H2), C5(H5), C6(H6)
5.c Idealised Me refined as rotating group:
 C4(H4A,H4B,H4C), C12A(H12A,H12B,H12C), C12(H12D,H12E,H12F)
;
_iucr_geom_hbonds_special_details
;
Cg1 is the centroid of the C1--C6 ring.
;
_olex2_exptl_crystal_mounting_method 'mounted in oil on a Mitegen holder'
_olex2_submission_original_sample_id RCJ1-3
_olex2_submission_special_instructions 'No special instructions were received'
_publcif_info_exptl_table_max_cols 4
_publcif_info_exptl_table_use_headnotes n
_publcif_funding_html
;<span class="funder"><span class="fundref-name" data-id="">Synthesis and Solid 
State Pharmaceutical Center (SSPC)</span><span class="fundref-subname" 
data-id=""></span><span class="fundref-grant"></span>; </span><span 
class="funder"><span class="fundref-name" data-id="">Science Foundation
Ireland</span><span class="fundref-subname" data-id=""></span> (<span 
class="fundref-grant-group"><span class="fundref-grant-type">grant</span> No. 
<span class="fundref-grant-id">SFI, 12/RC/2275</span></span>).</span>
;

loop_
_space_group_symop_operation_xyz
'x, y, z'
'-x+1/2, -y, z+1/2'
'-x, y+1/2, -z+1/2'
'x+1/2, -y+1/2, -z'
'-x, -y, -z'
'x-1/2, y, -z-1/2'
'x, -y-1/2, z-1/2'
'-x-1/2, y-1/2, z'

loop_
_atom_site_label
_atom_site_type_symbol
_atom_site_fract_x
_atom_site_fract_y
_atom_site_fract_z
_atom_site_U_iso_or_equiv
_atom_site_adp_type
_atom_site_occupancy
_atom_site_site_symmetry_order
_atom_site_calc_flag
_atom_site_refinement_flags_posn
_atom_site_refinement_flags_adp
_atom_site_refinement_flags_occupancy
_atom_site_disorder_assembly
_atom_site_disorder_group
Cl1 Cl 0.60085(14) 0.01841(9) 0.42661(6) 0.0233(2) Uani 0.768(2) 1 d . . P A 1
Cl1A Cl 0.5999(11) 0.2831(11) 0.3648(4) 0.0253(12) Uani 0.232(2) 1 d . . P A 2
O10 O 0.74993(12) 0.26099(13) 0.48878(5) 0.0217(3) Uani 1 1 d . . . . .
N8 N 0.53537(14) 0.31069(14) 0.52838(6) 0.0141(3) Uani 1 1 d . . . . .
H8 H 0.450(2) 0.2946(19) 0.5248(9) 0.019(5) Uiso 1 1 d . . . . .
C1 C 0.69140(18) 0.46745(18) 0.58487(8) 0.0186(4) Uani 1 1 d . . . . .
H1 H 0.7389 0.4913 0.5481 0.022 Uiso 1 1 calc R . . . .
C2 C 0.73115(18) 0.52705(19) 0.63992(8) 0.0236(4) Uani 1 1 d . . . . .
H2 H 0.8064 0.5916 0.6404 0.028 Uiso 1 1 calc R . . . .
C3 C 0.66346(19) 0.49466(19) 0.69465(8) 0.0217(4) Uani 1 1 d . . . . .
C4 C 0.7041(2) 0.5647(2) 0.75373(9) 0.0331(5) Uani 1 1 d . . . . .
H4A H 0.6236 0.6170 0.7695 0.050 Uiso 1 1 calc GR . . . .
H4B H 0.7829 0.6278 0.7462 0.050 Uiso 1 1 calc GR . . . .
H4C H 0.7323 0.4949 0.7838 0.050 Uiso 1 1 calc GR . . . .
C5 C 0.5537(2) 0.39994(18) 0.69253(8) 0.0220(4) Uani 1 1 d . . . . .
H5 H 0.5059 0.3763 0.7293 0.026 Uiso 1 1 calc R . . . .
C6 C 0.51244(18) 0.33931(18) 0.63806(8) 0.0187(4) Uani 1 1 d . . . . .
H6 H 0.4370 0.2750 0.6376 0.022 Uiso 1 1 calc R . . . .
C7 C 0.58171(16) 0.37265(16) 0.58381(7) 0.0140(3) Uani 1 1 d . . . . .
C9 C 0.62137(16) 0.25791(16) 0.48549(7) 0.0135(3) Uani 1 1 d . . . . .
C11 C 0.54663(17) 0.19470(17) 0.43051(8) 0.0158(3) Uani 1 1 d D . . . .
H11 H 0.4425 0.1995 0.4367 0.019 Uiso 0.768(2) 1 calc R . P A 1
H11A H 0.4426 0.2044 0.4357 0.019 Uiso 0.232(2) 1 calc R . P A 2
C12A C 0.585(3) 0.0413(12) 0.4233(12) 0.033(3) Uani 0.232(2) 1 d D . P A 2
H12A H 0.5527 -0.0098 0.4595 0.049 Uiso 0.232(2) 1 calc GR . P A 2
H12B H 0.6867 0.0317 0.4191 0.049 Uiso 0.232(2) 1 calc GR . P A 2
H12C H 0.5383 0.0041 0.3867 0.049 Uiso 0.232(2) 1 calc GR . P A 2
C12 C 0.5869(14) 0.2707(13) 0.3713(4) 0.033(3) Uani 0.768(2) 1 d D . P A 1
H12D H 0.6883 0.2615 0.3643 0.049 Uiso 0.768(2) 1 calc GR . P A 1
H12E H 0.5625 0.3687 0.3752 0.049 Uiso 0.768(2) 1 calc GR . P A 1
H12F H 0.5355 0.2303 0.3368 0.049 Uiso 0.768(2) 1 calc GR . P A 1

loop_
_atom_site_aniso_label
_atom_site_aniso_U_11
_atom_site_aniso_U_22
_atom_site_aniso_U_33
_atom_site_aniso_U_23
_atom_site_aniso_U_13
_atom_site_aniso_U_12
Cl1 0.0348(6) 0.0136(3) 0.0214(4) -0.0033(3) -0.0026(3) 0.0023(3)
Cl1A 0.032(2) 0.027(2) 0.0167(16) 0.0061(13) -0.0042(14) 0.0008(15)
O10 0.0104(6) 0.0306(7) 0.0242(7) -0.0076(5) 0.0004(5) 0.0017(5)
N8 0.0078(7) 0.0183(7) 0.0161(7) -0.0017(6) -0.0005(6) -0.0014(5)
C1 0.0156(8) 0.0216(9) 0.0185(9) -0.0029(7) 0.0031(6) -0.0030(7)
C2 0.0166(9) 0.0273(10) 0.0268(10) -0.0077(8) -0.0006(7) -0.0046(7)
C3 0.0216(9) 0.0238(9) 0.0196(9) -0.0040(7) -0.0061(7) 0.0063(7)
C4 0.0351(11) 0.0407(12) 0.0234(10) -0.0098(9) -0.0089(8) 0.0051(9)
C5 0.0293(10) 0.0222(9) 0.0145(8) 0.0040(7) 0.0041(7) 0.0042(7)
C6 0.0195(8) 0.0166(8) 0.0201(9) 0.0015(7) 0.0029(7) -0.0017(7)
C7 0.0130(8) 0.0144(8) 0.0145(8) -0.0001(6) 0.0001(6) 0.0023(6)
C9 0.0124(8) 0.0131(7) 0.0151(8) 0.0014(6) 0.0012(6) 0.0007(6)
C11 0.0125(7) 0.0179(8) 0.0169(8) -0.0017(7) 0.0018(6) 0.0009(6)
C12A 0.028(3) 0.031(4) 0.039(5) -0.006(3) -0.007(3) 0.009(3)
C12 0.028(3) 0.031(4) 0.039(5) -0.006(3) -0.007(3) 0.009(3)

loop_
_atom_type_symbol
_atom_type_description
_atom_type_scat_dispersion_real
_atom_type_scat_dispersion_imag
_atom_type_scat_source
C C 0.0033 0.0016 'International Tables Vol C Tables 4.2.6.8 and 6.1.1.4'
H H 0.0000 0.0000 'International Tables Vol C Tables 4.2.6.8 and 6.1.1.4'
Cl Cl 0.1484 0.1585 'International Tables Vol C Tables 4.2.6.8 and 6.1.1.4'
N N 0.0061 0.0033 'International Tables Vol C Tables 4.2.6.8 and 6.1.1.4'
O O 0.0106 0.0060 'International Tables Vol C Tables 4.2.6.8 and 6.1.1.4'

loop_
_geom_angle_atom_site_label_1
_geom_angle_atom_site_label_2
_geom_angle_atom_site_label_3
_geom_angle
_geom_angle_site_symmetry_1
_geom_angle_site_symmetry_3
C7 N8 H8 117.6(13) . .
C9 N8 H8 117.2(14) . .
C9 N8 C7 124.44(14) . .
C2 C1 H1 120.2 . .
C2 C1 C7 119.60(16) . .
C7 C1 H1 120.2 . .
C1 C2 H2 119.2 . .
C1 C2 C3 121.64(17) . .
C3 C2 H2 119.2 . .
C2 C3 C4 120.96(17) . .
C5 C3 C2 117.83(16) . .
C5 C3 C4 121.17(17) . .
C3 C4 H4A 109.5 . .
C3 C4 H4B 109.5 . .
C3 C4 H4C 109.5 . .
H4A C4 H4B 109.5 . .
H4A C4 H4C 109.5 . .
H4B C4 H4C 109.5 . .
C3 C5 H5 119.3 . .
C6 C5 C3 121.41(16) . .
C6 C5 H5 119.3 . .
C5 C6 H6 120.0 . .
C5 C6 C7 119.94(16) . .
C7 C6 H6 120.0 . .
C1 C7 N8 121.71(14) . .
C1 C7 C6 119.58(15) . .
C6 C7 N8 118.69(14) . .
O10 C9 N8 123.83(15) . .
O10 C9 C11 121.43(14) . .
N8 C9 C11 114.73(14) . .
Cl1 C11 H11 109.7 . .
Cl1A C11 H11A 109.5 . .
C9 C11 Cl1 106.68(12) . .
C9 C11 Cl1A 108.4(4) . .
C9 C11 H11 109.7 . .
C9 C11 H11A 109.5 . .
C9 C11 C12A 111.1(9) . .
C9 C11 C12 110.8(5) . .
C12A C11 Cl1A 108.8(10) . .
C12A C11 H11A 109.5 . .
C12 C11 Cl1 110.2(5) . .
C12 C11 H11 109.7 . .
C11 C12A H12A 109.5 . .
C11 C12A H12B 109.5 . .
C11 C12A H12C 109.5 . .
H12A C12A H12B 109.5 . .
H12A C12A H12C 109.5 . .
H12B C12A H12C 109.5 . .
C11 C12 H12D 109.5 . .
C11 C12 H12E 109.5 . .
C11 C12 H12F 109.5 . .
H12D C12 H12E 109.5 . .
H12D C12 H12F 109.5 . .
H12E C12 H12F 109.5 . .

loop_
_geom_bond_atom_site_label_1
_geom_bond_atom_site_label_2
_geom_bond_distance
_geom_bond_site_symmetry_2
Cl1 C11 1.7845(18) .
Cl1A C11 1.746(8) .
O10 C9 1.2245(19) .
N8 H8 0.83(2) .
N8 C7 1.421(2) .
N8 C9 1.344(2) .
C1 H1 0.9500 .
C1 C2 1.386(2) .
C1 C7 1.389(2) .
C2 H2 0.9500 .
C2 C3 1.393(3) .
C3 C4 1.508(2) .
C3 C5 1.390(3) .
C4 H4A 0.9800 .
C4 H4B 0.9800 .
C4 H4C 0.9800 .
C5 H5 0.9500 .
C5 C6 1.383(2) .
C6 H6 0.9500 .
C6 C7 1.393(2) .
C9 C11 1.523(2) .
C11 H11 1.0000 .
C11 H11A 1.0000 .
C11 C12A 1.536(9) .
C11 C12 1.535(7) .
C12A H12A 0.9800 .
C12A H12B 0.9800 .
C12A H12C 0.9800 .
C12 H12D 0.9800 .
C12 H12E 0.9800 .
C12 H12F 0.9800 .

loop_
_geom_hbond_atom_site_label_D
_geom_hbond_atom_site_label_H
_geom_hbond_atom_site_label_A
_geom_hbond_distance_DH
_geom_hbond_distance_HA
_geom_hbond_distance_DA
_geom_hbond_angle_DHA
_geom_hbond_site_symmetry_A
N8 H8 O10 0.83(2) 2.00(2) 2.8255(18) 174.2(19) 4_456
C11 H11 O10 1.00 2.48 3.353(2) 146 4_456
C12 H12E Cg1 0.98 2.62 3.493(13) 149 5_666

loop_
_geom_torsion_atom_site_label_1
_geom_torsion_atom_site_label_2
_geom_torsion_atom_site_label_3
_geom_torsion_atom_site_label_4
_geom_torsion
_geom_torsion_site_symmetry_1
_geom_torsion_site_symmetry_2
_geom_torsion_site_symmetry_3
_geom_torsion_site_symmetry_4
O10 C9 C11 Cl1 59.75(18) . . . .
O10 C9 C11 Cl1A -58.9(4) . . . .
O10 C9 C11 C12A 60.5(11) . . . .
O10 C9 C11 C12 -60.2(6) . . . .
N8 C9 C11 Cl1 -121.32(14) . . . .
N8 C9 C11 Cl1A 120.0(4) . . . .
N8 C9 C11 C12A -120.6(11) . . . .
N8 C9 C11 C12 118.7(6) . . . .
C1 C2 C3 C4 -177.50(17) . . . .
C1 C2 C3 C5 0.0(3) . . . .
C2 C1 C7 N8 178.82(16) . . . .
C2 C1 C7 C6 0.4(2) . . . .
C2 C3 C5 C6 0.1(3) . . . .
C3 C5 C6 C7 0.2(3) . . . .
C4 C3 C5 C6 177.51(17) . . . .
C5 C6 C7 N8 -178.85(15) . . . .
C5 C6 C7 C1 -0.4(2) . . . .
C7 N8 C9 O10 -2.1(3) . . . .
C7 N8 C9 C11 178.97(14) . . . .
C7 C1 C2 C3 -0.2(3) . . . .
C9 N8 C7 C1 45.6(2) . . . .
C9 N8 C7 C6 -136.01(17) . . . .

loop_
_publcif_info_cif.paper_type
EE

loop_
_publcif_info_tables.block_id
_publcif_info_tables.reference_item
{aca8bb5f-3694-4817-9520-5a8102d25299} '_geom_extra_table_headA'
{1fa5ca5e-c85e-4175-a36b-f68cb60bc8b4} '_geom_hbond_atom_site_label_D'
{aca8bb5f-3694-4817-9520-5a8102d25299} '_geom_hbond_atom_site_label_D'
{cee4af49-3889-4295-8158-6eafeaa4a598} '_publcif_info_datablock.publ_exptl'

loop_
_publcif_info_datablock.id
_publcif_info_datablock.publ_exptl
_publcif_info_datablock.publ_geom
_publcif_info_datablock.structure
{1fa5ca5e-c85e-4175-a36b-f68cb60bc8b4} y y y
{cee4af49-3889-4295-8158-6eafeaa4a598} ? ? ?
{aca8bb5f-3694-4817-9520-5a8102d25299} y y y

loop_
_publcif_info_exptl_table_extra_item
sin_theta_over_lambda_max

_cod_database_fobs_code 2022634
